data_7701511
loop_
_publ_author_name
'Bacher, Felix'
'Wittmann, Christopher'
'Nov\'e, M\'arta'
'Spengler, Gabriella'
'Mar\'c, Ma\/lgorzata A'
'Enyedy, Eva A.'
'Darvasiov\'a, Denisa'
'Rapta, Peter'
'Reiner, Thomas'
'Arion, Vladimir B.'

_publ_section_title
;
 Novel latonduine derived proligands and their copper(ii) complexes show
 cytotoxicity in the nanomolar range in human colon adenocarcinoma cells
 and in vitro cancer selectivity.
;
_journal_issue 28
_journal_name_full 'Dalton transactions (Cambridge, England : 2003)'
_journal_page_first 10464
_journal_page_last 10478
_journal_paper_doi 10.1039/c9dt01238a
_journal_volume 48
_journal_year 2019
_chemical_formula_moiety 'C66 H51 Cl4 Cu3 N15, 1.25(H2 O), 2(C3 H7 N O), 2(Cl)'
_chemical_formula_sum 'C72 H67.5 Cl6 Cu3 N17 O3.25'
_chemical_formula_weight 1626.25
_space_group_crystal_system triclinic
_space_group_IT_number 2
_space_group_name_Hall '-P 1'
_space_group_name_H-M_alt 'P -1'
_atom_sites_solution_hydrogens mixed
_audit_creation_method SHELXL-2014
_audit_update_record
;
2019-03-14 deposited with the CCDC.	2019-05-10 downloaded from the CCDC.
;
_cell_angle_alpha 92.0747(8)
_cell_angle_beta 103.4914(8)
_cell_angle_gamma 112.4054(8)
_cell_formula_units_Z 2
_cell_length_a 13.0443(3)
_cell_length_b 14.9957(3)
_cell_length_c 20.2999(4)
_cell_measurement_reflns_used 9721
_cell_measurement_temperature 100(2)
_cell_measurement_theta_max 29.975
_cell_measurement_theta_min 2.266
_cell_volume 3535.02(13)
_computing_structure_refinement 'SHELXL-2014 (Sheldrick, 2014)'
_diffrn_ambient_temperature 100(2)
_diffrn_measured_fraction_theta_full 0.974
_diffrn_measured_fraction_theta_max 0.997
_diffrn_measurement_device_type 'Bruker D8 Venture'
_diffrn_measurement_method '\f and \w scans'
_diffrn_radiation_type MoK\a
_diffrn_radiation_wavelength 0.71073
_diffrn_reflns_av_R_equivalents 0.0411
_diffrn_reflns_av_unetI/netI 0.0253
_diffrn_reflns_Laue_measured_fraction_full 0.974
_diffrn_reflns_Laue_measured_fraction_max 0.997
_diffrn_reflns_limit_h_max 15
_diffrn_reflns_limit_h_min -15
_diffrn_reflns_limit_k_max 17
_diffrn_reflns_limit_k_min -17
_diffrn_reflns_limit_l_max 22
_diffrn_reflns_limit_l_min -24
_diffrn_reflns_number 82966
_diffrn_reflns_point_group_measured_fraction_full 0.974
_diffrn_reflns_point_group_measured_fraction_max 0.997
_diffrn_reflns_theta_full 25.242
_diffrn_reflns_theta_max 25.027
_diffrn_reflns_theta_min 2.195
_exptl_absorpt_coefficient_mu 1.183
_exptl_absorpt_correction_T_max 0.9324
_exptl_absorpt_correction_T_min 0.8518
_exptl_absorpt_correction_type multi-scan
_exptl_absorpt_process_details SADABS
_exptl_crystal_colour green
_exptl_crystal_density_diffrn 1.528
_exptl_crystal_description block
_exptl_crystal_F_000 1667
_exptl_crystal_size_max 0.140
_exptl_crystal_size_mid 0.080
_exptl_crystal_size_min 0.060
_refine_diff_density_max 0.802
_refine_diff_density_min -0.919
_refine_diff_density_rms 0.074
_refine_ls_extinction_method none
_refine_ls_goodness_of_fit_ref 1.033
_refine_ls_hydrogen_treatment constr
_refine_ls_matrix_type full
_refine_ls_number_parameters 929
_refine_ls_number_reflns 12457
_refine_ls_number_restraints 3
_refine_ls_restrained_S_all 1.033
_refine_ls_R_factor_all 0.0465
_refine_ls_R_factor_gt 0.0387
_refine_ls_shift/su_max 0.001
_refine_ls_shift/su_mean 0.000
_refine_ls_structure_factor_coef Fsqd
_refine_ls_weighting_details 'w=1/[\s^2^(Fo^2^)+(0.0400P)^2^+7.5052P] where P=(Fo^2^+2Fc^2^)/3'
_refine_ls_weighting_scheme calc
_refine_ls_wR_factor_gt 0.0938
_refine_ls_wR_factor_ref 0.0984
_reflns_Friedel_coverage 0.000
_reflns_number_gt 10806
_reflns_number_total 12457
_reflns_threshold_expression 'I > 2\s(I)'
_cod_data_source_file c9dt01238a2.cif
_cod_data_source_block chwi025
_cod_original_formula_sum 'C72 H67.50 Cl6 Cu3 N17 O3.25'
_cod_database_code 7701511
_shelx_space_group_comment
;
The symmetry employed for this shelxl refinement is uniquely defined
by the following loop, which should always be used as a source of
symmetry information in preference to the above space-group names.
They are only intended as comments.
;
_shelx_estimated_absorpt_t_min 0.852
_shelx_estimated_absorpt_t_max 0.932
_shelxl_version_number 2014-3

loop_
_space_group_symop_operation_xyz
'x, y, z'
'-x, -y, -z'

loop_
_atom_site_label
_atom_site_type_symbol
_atom_site_fract_x
_atom_site_fract_y
_atom_site_fract_z
_atom_site_U_iso_or_equiv
_atom_site_adp_type
_atom_site_occupancy
_atom_site_site_symmetry_order
_atom_site_calc_flag
_atom_site_refinement_flags_posn
_atom_site_refinement_flags_adp
_atom_site_refinement_flags_occupancy
_atom_site_disorder_assembly
_atom_site_disorder_group
Cu1 Cu 0.08399(3) 0.38630(2) 0.35552(2) 0.01571(9) Uani 1 1 d . . . . .
Cl1 Cl 0.08544(7) 0.52298(6) 0.31062(4) 0.02745(17) Uani 1 1 d . . . . .
N6 N -0.0076(2) 0.28609(18) 0.27353(12) 0.0175(5) Uani 1 1 d . . . . .
N8 N -0.2201(2) 0.03591(18) 0.25336(12) 0.0192(5) Uani 1 1 d . . . . .
H8 H -0.2073 0.0208 0.2951 0.023 Uiso 1 1 calc R U . . .
N13 N -0.0968(2) 0.20292(17) 0.35068(12) 0.0163(5) Uani 1 1 d . . . . .
H13 H -0.1467 0.1519 0.3626 0.020 Uiso 1 1 calc R U . . .
N14 N -0.0237(2) 0.28366(17) 0.39522(12) 0.0157(5) Uani 1 1 d . . . . .
N17 N 0.1302(2) 0.44754(18) 0.45522(12) 0.0186(5) Uani 1 1 d . . . . .
C1 C -0.2643(3) 0.2120(3) 0.07012(16) 0.0279(7) Uani 1 1 d . . . . .
H1 H -0.3373 0.1588 0.0553 0.034 Uiso 1 1 calc R U . . .
C2 C -0.2407(3) 0.2919(3) 0.03500(16) 0.0334(8) Uani 1 1 d . . . . .
H2 H -0.2972 0.2923 -0.0040 0.040 Uiso 1 1 calc R U . . .
C3 C -0.1355(3) 0.3712(3) 0.05612(16) 0.0319(8) Uani 1 1 d . . . . .
H3 H -0.1196 0.4258 0.0318 0.038 Uiso 1 1 calc R U . . .
C4 C -0.0541(3) 0.3695(2) 0.11317(16) 0.0278(7) Uani 1 1 d . . . . .
H4 H 0.0174 0.4242 0.1285 0.033 Uiso 1 1 calc R U . . .
C4A C -0.0749(3) 0.2893(2) 0.14869(15) 0.0218(6) Uani 1 1 d . . . . .
C5 C 0.0191(3) 0.2868(2) 0.20685(15) 0.0212(6) Uani 1 1 d . . . . .
H5A H 0.0331 0.2279 0.1970 0.025 Uiso 1 1 calc R U . . .
H5B H 0.0909 0.3443 0.2097 0.025 Uiso 1 1 calc R U . . .
C7 C -0.0855(2) 0.2081(2) 0.28445(14) 0.0158(6) Uani 1 1 d . . . . .
C7A C -0.1646(2) 0.1252(2) 0.23426(15) 0.0168(6) Uani 1 1 d . . . . .
C8A C -0.2989(2) -0.0256(2) 0.19644(15) 0.0210(6) Uani 1 1 d . . . . .
C9 C -0.3732(3) -0.1231(2) 0.19166(17) 0.0267(7) Uani 1 1 d . . . . .
H9 H -0.3740 -0.1566 0.2305 0.032 Uiso 1 1 calc R U . . .
C10 C -0.4450(3) -0.1682(3) 0.12807(19) 0.0337(8) Uani 1 1 d . . . . .
H10 H -0.4974 -0.2343 0.1229 0.040 Uiso 1 1 calc R U . . .
C11 C -0.4429(3) -0.1190(3) 0.07076(18) 0.0369(9) Uani 1 1 d . . . . .
H11 H -0.4936 -0.1527 0.0276 0.044 Uiso 1 1 calc R U . . .
C12 C -0.3690(3) -0.0230(3) 0.07534(17) 0.0306(8) Uani 1 1 d . . . . .
H12 H -0.3679 0.0092 0.0359 0.037 Uiso 1 1 calc R U . . .
C12A C -0.2951(3) 0.0266(2) 0.13979(16) 0.0227(7) Uani 1 1 d . . . . .
C12B C -0.2087(2) 0.1241(2) 0.16443(15) 0.0205(6) Uani 1 1 d . . . . .
C12C C -0.1813(3) 0.2088(2) 0.12753(15) 0.0224(7) Uani 1 1 d . . . . .
C15 C -0.0274(2) 0.3014(2) 0.45661(14) 0.0171(6) Uani 1 1 d . . . . .
H15 H -0.0816 0.2576 0.4768 0.021 Uiso 1 1 calc R U . . .
C16 C 0.0598(2) 0.3955(2) 0.49257(14) 0.0165(6) Uani 1 1 d . . . . .
C18 C 0.2135(3) 0.5340(2) 0.48444(16) 0.0250(7) Uani 1 1 d . . . . .
H18 H 0.2645 0.5696 0.4590 0.030 Uiso 1 1 calc R U . . .
C19 C 0.2283(3) 0.5737(2) 0.55033(17) 0.0265(7) Uani 1 1 d . . . . .
H19 H 0.2883 0.6354 0.5698 0.032 Uiso 1 1 calc R U . . .
C20 C 0.1542(3) 0.5219(2) 0.58740(16) 0.0260(7) Uani 1 1 d . . . . .
H20 H 0.1620 0.5484 0.6324 0.031 Uiso 1 1 calc R U . . .
C21 C 0.0686(3) 0.4311(2) 0.55860(15) 0.0219(6) Uani 1 1 d . . . . .
H21 H 0.0173 0.3943 0.5834 0.026 Uiso 1 1 calc R U . . .
Cl2 Cl 0.26623(6) 0.37903(5) 0.35196(4) 0.01990(15) Uani 1 1 d . . . . .
Cu2 Cu 0.28860(3) 0.23299(2) 0.39053(2) 0.01608(9) Uani 1 1 d . . . . .
C22 C -0.0108(3) 0.0763(3) 0.09094(15) 0.0269(7) Uani 1 1 d . . . . .
H22 H -0.0878 0.0305 0.0720 0.032 Uiso 1 1 calc R U . . .
C23 C 0.0366(3) 0.1537(3) 0.05694(16) 0.0323(8) Uani 1 1 d . . . . .
H23 H -0.0075 0.1598 0.0143 0.039 Uiso 1 1 calc R U . . .
C24 C 0.1475(3) 0.2221(3) 0.08451(17) 0.0318(8) Uani 1 1 d . . . . .
H24 H 0.1792 0.2755 0.0611 0.038 Uiso 1 1 calc R U . . .
C25 C 0.2126(3) 0.2127(2) 0.14664(16) 0.0262(7) Uani 1 1 d . . . . .
H25 H 0.2886 0.2600 0.1658 0.031 Uiso 1 1 calc R U . . .
C25A C 0.1670(3) 0.1344(2) 0.18083(15) 0.0212(6) Uani 1 1 d . . . . .
C26 C 0.2402(3) 0.1223(2) 0.24655(14) 0.0192(6) Uani 1 1 d . . . . .
H26A H 0.2403 0.0564 0.2420 0.023 Uiso 1 1 calc R U . . .
H26B H 0.3204 0.1702 0.2538 0.023 Uiso 1 1 calc R U . . .
N27 N 0.2005(2) 0.13552(18) 0.30708(12) 0.0170(5) Uani 1 1 d . . . . .
C28 C 0.1054(2) 0.0686(2) 0.31263(14) 0.0152(6) Uani 1 1 d . . . . .
C28A C 0.0273(2) -0.0127(2) 0.26079(14) 0.0171(6) Uani 1 1 d . . . . .
N29 N -0.0470(2) -0.09687(17) 0.27779(12) 0.0191(5) Uani 1 1 d . . . . .
H29 H -0.0486 -0.1096 0.3196 0.023 Uiso 1 1 calc R U . . .
C29A C -0.1178(3) -0.1572(2) 0.21869(16) 0.0214(6) Uani 1 1 d . . . . .
C30 C -0.2041(3) -0.2508(2) 0.21077(18) 0.0280(7) Uani 1 1 d . . . . .
H30 H -0.2206 -0.2818 0.2493 0.034 Uiso 1 1 calc R U . . .
C31 C -0.2639(3) -0.2960(3) 0.14518(19) 0.0346(8) Uani 1 1 d . . . . .
H31 H -0.3241 -0.3590 0.1381 0.042 Uiso 1 1 calc R U . . .
C32 C -0.2375(3) -0.2505(3) 0.08866(19) 0.0366(9) Uani 1 1 d . . . . .
H32 H -0.2797 -0.2840 0.0439 0.044 Uiso 1 1 calc R U . . .
C33 C -0.1522(3) -0.1589(3) 0.09604(17) 0.0305(8) Uani 1 1 d . . . . .
H33 H -0.1352 -0.1295 0.0571 0.037 Uiso 1 1 calc R U . . .
C33A C -0.0908(3) -0.1093(2) 0.16246(15) 0.0231(7) Uani 1 1 d . . . . .
C33B C 0.0022(2) -0.0163(2) 0.18994(15) 0.0187(6) Uani 1 1 d . . . . .
C33C C 0.0544(3) 0.0650(2) 0.15338(15) 0.0204(6) Uani 1 1 d . . . . .
N34 N 0.0760(2) 0.07324(17) 0.37308(12) 0.0166(5) Uani 1 1 d . . . . .
H34 H 0.0124 0.0309 0.3803 0.020 Uiso 1 1 calc R U . . .
N35 N 0.1541(2) 0.14911(17) 0.42042(12) 0.0160(5) Uani 1 1 d . . . . .
C36 C 0.1447(2) 0.1710(2) 0.47982(14) 0.0166(6) Uani 1 1 d . . . . .
H36 H 0.0797 0.1359 0.4958 0.020 Uiso 1 1 calc R U . . .
C37 C 0.2443(2) 0.2556(2) 0.52036(14) 0.0173(6) Uani 1 1 d . . . . .
N38 N 0.3307(2) 0.29412(17) 0.48939(12) 0.0179(5) Uani 1 1 d . . . . .
C39 C 0.4248(3) 0.3715(2) 0.52246(16) 0.0226(6) Uani 1 1 d . . . . .
H39 H 0.4849 0.3983 0.5008 0.027 Uiso 1 1 calc R U . . .
C40 C 0.4382(3) 0.4144(2) 0.58741(17) 0.0272(7) Uani 1 1 d . . . . .
H40 H 0.5060 0.4697 0.6097 0.033 Uiso 1 1 calc R U . . .
C41 C 0.3509(3) 0.3751(2) 0.61909(16) 0.0266(7) Uani 1 1 d . . . . .
H41 H 0.3585 0.4031 0.6636 0.032 Uiso 1 1 calc R U . . .
C42 C 0.2524(3) 0.2946(2) 0.58538(15) 0.0225(6) Uani 1 1 d . . . . .
H42 H 0.1916 0.2668 0.6064 0.027 Uiso 1 1 calc R U . . .
Cl3 Cl 0.46823(6) 0.25136(5) 0.38581(4) 0.02196(16) Uani 1 1 d . . . . .
Cu3 Cu 0.50531(3) 0.09410(3) 0.41450(2) 0.01824(9) Uani 1 1 d . . . . .
Cl4 Cl 0.68483(6) 0.15140(6) 0.40686(4) 0.02872(18) Uani 1 1 d . . . . .
C43 C 0.2761(3) -0.0125(3) 0.11145(16) 0.0309(8) Uani 1 1 d . . . . .
H43 H 0.1986 -0.0476 0.0855 0.037 Uiso 1 1 calc R U . . .
C44 C 0.3465(4) 0.0692(3) 0.08910(18) 0.0389(9) Uani 1 1 d . . . . .
H44 H 0.3167 0.0903 0.0482 0.047 Uiso 1 1 calc R U . . .
C45 C 0.4593(4) 0.1198(3) 0.1261(2) 0.0428(10) Uani 1 1 d . . . . .
H45 H 0.5074 0.1751 0.1101 0.051 Uiso 1 1 calc R U . . .
C46 C 0.5028(3) 0.0907(3) 0.1862(2) 0.0382(9) Uani 1 1 d . . . . .
H46 H 0.5806 0.1262 0.2115 0.046 Uiso 1 1 calc R U . . .
C46A C 0.4334(3) 0.0098(2) 0.20977(17) 0.0280(7) Uani 1 1 d . . . . .
C47 C 0.4782(3) -0.0212(3) 0.27599(16) 0.0263(7) Uani 1 1 d . . . . .
H47A H 0.4609 -0.0916 0.2685 0.032 Uiso 1 1 calc R U . . .
H47B H 0.5628 0.0145 0.2916 0.032 Uiso 1 1 calc R U . . .
N48 N 0.4268(2) -0.00246(19) 0.32960(13) 0.0210(5) Uani 1 1 d . . . . .
C49 C 0.3199(3) -0.0577(2) 0.32539(15) 0.0188(6) Uani 1 1 d . . . . .
C49A C 0.2421(3) -0.1296(2) 0.26729(15) 0.0198(6) Uani 1 1 d . . . . .
N50 N 0.1479(2) -0.20910(18) 0.27227(12) 0.0198(5) Uani 1 1 d . . . . .
H50 H 0.1295 -0.2258 0.3104 0.024 Uiso 1 1 calc R U . . .
C50A C 0.0872(3) -0.2582(2) 0.20745(15) 0.0228(7) Uani 1 1 d . . . . .
C51 C -0.0121(3) -0.3438(2) 0.18751(17) 0.0281(7) Uani 1 1 d . . . . .
H51 H -0.0487 -0.3771 0.2200 0.034 Uiso 1 1 calc R U . . .
C52 C -0.0547(3) -0.3778(3) 0.11896(18) 0.0337(8) Uani 1 1 d . . . . .
H52 H -0.1242 -0.4345 0.1035 0.040 Uiso 1 1 calc R U . . .
C53 C 0.0018(3) -0.3308(3) 0.07089(17) 0.0337(8) Uani 1 1 d . . . . .
H53 H -0.0290 -0.3575 0.0239 0.040 Uiso 1 1 calc R U . . .
C54 C 0.1004(3) -0.2475(3) 0.09056(16) 0.0285(7) Uani 1 1 d . . . . .
H54 H 0.1386 -0.2166 0.0579 0.034 Uiso 1 1 calc R U . . .
C54A C 0.1439(3) -0.2084(2) 0.16064(16) 0.0241(7) Uani 1 1 d . . . . .
C54B C 0.2423(3) -0.1253(2) 0.19871(15) 0.0222(7) Uani 1 1 d . . . . .
C54C C 0.3192(3) -0.0436(2) 0.17239(16) 0.0261(7) Uani 1 1 d . . . . .
N55 N 0.2767(2) -0.04499(17) 0.37939(12) 0.0168(5) Uani 1 1 d . . . . .
H55 H 0.2044 -0.0769 0.3794 0.020 Uiso 1 1 calc R U . . .
N56 N 0.3562(2) 0.02129(17) 0.43214(12) 0.0164(5) Uani 1 1 d . . . . .
C57 C 0.3397(2) 0.0402(2) 0.49011(14) 0.0165(6) Uani 1 1 d . . . . .
H57 H 0.2687 0.0086 0.5012 0.020 Uiso 1 1 calc R U . . .
C58 C 0.4421(2) 0.1161(2) 0.53749(15) 0.0171(6) Uani 1 1 d . . . . .
N59 N 0.5384(2) 0.14707(17) 0.51485(12) 0.0183(5) Uani 1 1 d . . . . .
C60 C 0.6349(3) 0.2166(2) 0.55423(16) 0.0224(7) Uani 1 1 d . . . . .
H60 H 0.7025 0.2370 0.5386 0.027 Uiso 1 1 calc R U . . .
C61 C 0.6402(3) 0.2602(2) 0.61718(16) 0.0254(7) Uani 1 1 d . . . . .
H61 H 0.7098 0.3099 0.6441 0.030 Uiso 1 1 calc R U . . .
C62 C 0.5416(3) 0.2294(2) 0.63969(16) 0.0253(7) Uani 1 1 d . . . . .
H62 H 0.5426 0.2586 0.6823 0.030 Uiso 1 1 calc R U . . .
C63 C 0.4407(3) 0.1556(2) 0.59980(15) 0.0210(6) Uani 1 1 d . . . . .
H63 H 0.3727 0.1329 0.6150 0.025 Uiso 1 1 calc R U . . .
Cl5 Cl -0.15581(6) -0.02134(5) 0.40282(4) 0.02241(16) Uani 1 1 d . . . . .
Cl6 Cl 0.05404(6) -0.18701(5) 0.40455(4) 0.02246(16) Uani 1 1 d . . . . .
C66 C 0.5862(8) 0.3466(7) 0.2636(5) 0.0548(8) Uani 0.5 1 d . . P A 1
H66A H 0.5189 0.3133 0.2246 0.082 Uiso 0.5 1 calc R U P A 1
H66B H 0.5718 0.3933 0.2913 0.082 Uiso 0.5 1 calc R U P A 1
H66C H 0.6004 0.2986 0.2917 0.082 Uiso 0.5 1 calc R U P A 1
C65 C 0.7587(8) 0.3641(7) 0.2221(5) 0.0548(8) Uani 0.5 1 d . . P A 1
H65A H 0.8002 0.3461 0.2625 0.082 Uiso 0.5 1 calc R U P A 1
H65B H 0.8138 0.4153 0.2042 0.082 Uiso 0.5 1 calc R U P A 1
H65C H 0.7162 0.3069 0.1869 0.082 Uiso 0.5 1 calc R U P A 1
O3 O 0.6304(6) 0.5350(5) 0.2299(4) 0.0548(8) Uani 0.5 1 d . . P A 1
C64X C 0.6088(9) 0.4128(7) 0.2543(5) 0.0548(8) Uani 0.5 1 d . . P A 2
H64X H 0.5593 0.3703 0.2777 0.066 Uiso 0.5 1 calc R U P A 2
C66X C 0.7109(9) 0.3044(6) 0.2644(5) 0.0548(8) Uani 0.5 1 d . . P A 2
H66D H 0.6527 0.2659 0.2867 0.082 Uiso 0.5 1 calc R U P A 2
H66E H 0.7873 0.3277 0.2968 0.082 Uiso 0.5 1 calc R U P A 2
H66F H 0.7087 0.2637 0.2247 0.082 Uiso 0.5 1 calc R U P A 2
O3X O 0.5989(6) 0.4946(5) 0.2357(4) 0.0548(8) Uani 0.5 1 d . . P A 2
C64 C 0.6889(8) 0.4921(6) 0.2215(5) 0.0548(8) Uani 0.5 1 d . . P A 1
H64 H 0.7473 0.5251 0.1999 0.066 Uiso 0.5 1 calc R U P A 1
C65X C 0.7702(8) 0.4426(7) 0.2065(5) 0.0548(8) Uani 0.5 1 d . . P A 2
H65D H 0.7521 0.4042 0.1620 0.082 Uiso 0.5 1 calc R U P A 2
H65E H 0.8446 0.4474 0.2348 0.082 Uiso 0.5 1 calc R U P A 2
H65F H 0.7740 0.5080 0.1997 0.082 Uiso 0.5 1 calc R U P A 2
N1 N 0.6844(3) 0.3970(2) 0.23936(16) 0.0399(8) Uani 1 1 d . . . . .
N2 N 0.3114(3) 0.5554(3) 0.16580(19) 0.0566(10) Uani 1 1 d D . . . .
C1AA C 0.2569(4) 0.6190(3) 0.1708(3) 0.0579(12) Uani 1 1 d . . . . .
H1AA H 0.2577 0.6549 0.1313 0.087 Uiso 1 1 d R U . . .
H1AB H 0.1772 0.5818 0.1717 0.087 Uiso 1 1 d R U . . .
H1AC H 0.2982 0.6651 0.2130 0.087 Uiso 1 1 d R U . . .
O5 O 0.2268(9) 0.4791(7) 0.0543(6) 0.0359(15) Uiso 0.3 1 d D . P B 2
C67 C 0.275(7) 0.479(3) 0.1163(14) 0.078(5) Uani 0.3 1 d D . P B 2
H67 H 0.2923 0.4231 0.1250 0.094 Uiso 0.3 1 d R U P B 2
C6B C 0.3747(7) 0.5473(6) 0.2347(4) 0.0613(19) Uani 0.6 1 d D . P B 2
H6BA H 0.4330 0.6116 0.2568 0.092 Uiso 0.6 1 d R U P B 2
H6BB H 0.3200 0.5223 0.2622 0.092 Uiso 0.6 1 d R U P B 2
H6BC H 0.4122 0.5026 0.2307 0.092 Uiso 0.6 1 d R U P B 2
O1 O -0.5095(8) -0.5369(7) 0.0319(5) 0.0270(11) Uiso 0.25 1 d . . P C -3
H1A H -0.4861 -0.5810 0.0477 0.040 Uiso 0.25 1 d R U P C -3
H1B H -0.5759 -0.5529 0.0407 0.040 Uiso 0.25 1 d R U P C -3
O2 O -0.5454(8) -0.4296(7) -0.0187(5) 0.0270(11) Uiso 0.25 1 d . . P D -2
H2A H -0.5503 -0.3874 0.0096 0.040 Uiso 0.25 1 d R U P D -2
H2B H -0.5721 -0.4217 -0.0605 0.040 Uiso 0.25 1 d R U P D -2
O1AA O 0.5119(9) 0.3603(8) 0.0736(6) 0.041(2) Uiso 0.25 1 d . . P . .
H1AD H 0.5315 0.3675 0.1181 0.062 Uiso 0.25 1 d R U P . .
H1AE H 0.4906 0.2995 0.0577 0.062 Uiso 0.25 1 d R U P . .
C6A C 0.4360(8) 0.5844(10) 0.2036(6) 0.0613(19) Uani 0.4 1 d D . P B 1
H6A H 0.4626 0.5335 0.2070 0.074 Uiso 0.4 1 d R U P B 1
C6 C 0.284(3) 0.4968(12) 0.1062(5) 0.078(5) Uani 0.7 1 d D . P B 1
H6B H 0.2014 0.4577 0.0865 0.117 Uiso 0.4 1 d R U P B 1
H6C H 0.3117 0.5462 0.0770 0.117 Uiso 0.4 1 d R U P B 1
H6D H 0.3257 0.4544 0.1093 0.117 Uiso 0.4 1 d R U P B 1
H6E H 0.3377 0.4707 0.1008 0.094 Uiso 0.3 1 d R U P B 1
O4 O 0.2097(9) 0.5002(7) 0.0542(5) 0.0359(15) Uiso 0.3 1 d D . P B 1
O6 O 0.5087(11) 0.6698(9) 0.2332(5) 0.109(4) Uani 0.4 1 d . . P B 1
O2AA O -0.5190(8) -0.5120(8) 0.0064(6) 0.0270(11) Uiso 0.25 1 d . . P E -1
H2AA H -0.4986 -0.5090 0.0507 0.040 Uiso 0.25 1 d R U P E -1
H2AB H -0.5239 -0.5669 -0.0127 0.040 Uiso 0.25 1 d R U P E -1
O3AA O -0.5513(8) -0.3919(7) -0.0407(5) 0.0270(11) Uiso 0.25 1 d . . P F -1
H3AA H -0.5546 -0.3451 -0.0158 0.040 Uiso 0.25 1 d R U P F -1
H3AB H -0.5751 -0.3878 -0.0838 0.040 Uiso 0.25 1 d R U P F -1

loop_
_atom_site_aniso_label
_atom_site_aniso_U_11
_atom_site_aniso_U_22
_atom_site_aniso_U_33
_atom_site_aniso_U_23
_atom_site_aniso_U_13
_atom_site_aniso_U_12
Cu1 0.01507(18) 0.01736(18) 0.01343(17) 0.00275(14) 0.00422(14) 0.00485(14)
Cl1 0.0331(4) 0.0221(4) 0.0252(4) 0.0071(3) 0.0007(3) 0.0128(3)
N6 0.0171(12) 0.0220(13) 0.0142(12) 0.0031(10) 0.0044(10) 0.0084(11)
N8 0.0173(12) 0.0219(13) 0.0156(12) -0.0004(10) 0.0000(10) 0.0079(10)
N13 0.0159(12) 0.0142(12) 0.0133(12) 0.0003(9) 0.0029(10) 0.0010(10)
N14 0.0147(12) 0.0150(12) 0.0152(12) 0.0013(9) 0.0004(10) 0.0056(10)
N17 0.0167(12) 0.0192(13) 0.0176(12) 0.0039(10) 0.0036(10) 0.0053(10)
C1 0.0306(18) 0.039(2) 0.0176(15) 0.0025(14) 0.0049(14) 0.0186(15)
C2 0.045(2) 0.048(2) 0.0152(16) 0.0068(15) 0.0063(15) 0.0280(18)
C3 0.049(2) 0.038(2) 0.0165(16) 0.0082(14) 0.0119(15) 0.0224(17)
C4 0.0388(19) 0.0319(18) 0.0191(16) 0.0039(13) 0.0150(15) 0.0166(15)
C4A 0.0260(16) 0.0311(17) 0.0137(14) 0.0007(12) 0.0081(13) 0.0157(14)
C5 0.0215(15) 0.0289(17) 0.0172(15) 0.0038(12) 0.0101(13) 0.0114(13)
C7 0.0139(14) 0.0222(15) 0.0138(14) 0.0008(11) 0.0019(11) 0.0112(12)
C7A 0.0151(14) 0.0211(15) 0.0176(14) 0.0013(12) 0.0053(12) 0.0106(12)
C8A 0.0172(15) 0.0239(16) 0.0228(16) -0.0058(13) 0.0024(13) 0.0118(13)
C9 0.0216(16) 0.0238(17) 0.0323(18) -0.0049(14) 0.0037(14) 0.0094(13)
C10 0.0241(17) 0.0263(18) 0.042(2) -0.0120(16) 0.0005(16) 0.0078(14)
C11 0.0319(19) 0.042(2) 0.0274(18) -0.0155(16) -0.0068(15) 0.0145(17)
C12 0.0302(18) 0.037(2) 0.0235(17) -0.0072(14) -0.0007(14) 0.0174(16)
C12A 0.0199(15) 0.0283(17) 0.0211(16) -0.0050(13) 0.0017(13) 0.0139(13)
C12B 0.0183(15) 0.0272(17) 0.0186(15) -0.0014(12) 0.0028(12) 0.0136(13)
C12C 0.0280(17) 0.0319(18) 0.0133(14) 0.0011(13) 0.0061(13) 0.0184(14)
C15 0.0181(14) 0.0184(15) 0.0131(14) 0.0055(11) 0.0019(12) 0.0063(12)
C16 0.0164(14) 0.0177(14) 0.0163(14) 0.0044(11) 0.0034(12) 0.0081(12)
C18 0.0215(16) 0.0234(17) 0.0246(16) 0.0045(13) 0.0032(13) 0.0045(13)
C19 0.0251(17) 0.0201(16) 0.0267(17) -0.0001(13) 0.0006(14) 0.0050(13)
C20 0.0285(17) 0.0277(17) 0.0166(15) -0.0032(13) -0.0008(13) 0.0101(14)
C21 0.0240(16) 0.0252(16) 0.0173(15) 0.0047(12) 0.0034(13) 0.0115(13)
Cl2 0.0155(3) 0.0205(4) 0.0243(4) 0.0074(3) 0.0050(3) 0.0077(3)
Cu2 0.01408(18) 0.01948(19) 0.01472(18) 0.00424(14) 0.00377(14) 0.00664(14)
C22 0.0338(18) 0.040(2) 0.0143(15) 0.0029(13) 0.0053(14) 0.0234(16)
C23 0.045(2) 0.050(2) 0.0158(16) 0.0117(15) 0.0099(15) 0.0316(19)
C24 0.046(2) 0.043(2) 0.0215(17) 0.0166(15) 0.0185(16) 0.0273(18)
C25 0.0312(18) 0.0347(19) 0.0221(16) 0.0082(14) 0.0138(14) 0.0191(15)
C25A 0.0278(17) 0.0310(17) 0.0153(14) 0.0056(13) 0.0107(13) 0.0202(14)
C26 0.0193(15) 0.0264(16) 0.0163(14) 0.0038(12) 0.0073(12) 0.0124(13)
N27 0.0183(12) 0.0215(13) 0.0146(12) 0.0059(10) 0.0051(10) 0.0110(10)
C28 0.0181(14) 0.0188(15) 0.0134(13) 0.0051(11) 0.0039(11) 0.0123(12)
C28A 0.0183(15) 0.0205(15) 0.0161(14) 0.0021(12) 0.0045(12) 0.0118(12)
N29 0.0205(13) 0.0215(13) 0.0150(12) 0.0010(10) 0.0048(10) 0.0082(11)
C29A 0.0209(15) 0.0225(16) 0.0224(16) -0.0032(12) 0.0020(13) 0.0132(13)
C30 0.0217(16) 0.0250(17) 0.0361(19) -0.0038(14) 0.0049(14) 0.0103(14)
C31 0.0225(17) 0.0299(19) 0.043(2) -0.0125(16) 0.0003(16) 0.0084(15)
C32 0.0319(19) 0.041(2) 0.0297(19) -0.0164(16) -0.0054(16) 0.0168(17)
C33 0.0324(18) 0.042(2) 0.0192(16) -0.0064(14) 0.0000(14) 0.0218(16)
C33A 0.0240(16) 0.0304(17) 0.0189(15) -0.0015(13) 0.0034(13) 0.0169(14)
C33B 0.0197(15) 0.0252(16) 0.0154(14) -0.0004(12) 0.0028(12) 0.0149(13)
C33C 0.0261(16) 0.0281(17) 0.0147(14) 0.0039(12) 0.0077(13) 0.0175(14)
N34 0.0140(12) 0.0174(12) 0.0130(12) 0.0001(9) 0.0020(10) 0.0015(10)
N35 0.0155(12) 0.0182(12) 0.0141(12) 0.0041(10) 0.0030(10) 0.0069(10)
C36 0.0167(14) 0.0214(15) 0.0135(14) 0.0046(11) 0.0045(12) 0.0091(12)
C37 0.0175(14) 0.0203(15) 0.0165(14) 0.0057(12) 0.0041(12) 0.0100(12)
N38 0.0173(12) 0.0201(13) 0.0168(12) 0.0057(10) 0.0026(10) 0.0089(10)
C39 0.0172(15) 0.0230(16) 0.0238(16) 0.0058(13) 0.0029(13) 0.0054(13)
C40 0.0234(17) 0.0225(17) 0.0264(17) 0.0006(13) -0.0026(14) 0.0048(13)
C41 0.0293(18) 0.0276(17) 0.0184(15) -0.0017(13) 0.0008(14) 0.0102(14)
C42 0.0225(16) 0.0269(17) 0.0175(15) 0.0017(13) 0.0031(13) 0.0108(13)
Cl3 0.0142(3) 0.0249(4) 0.0276(4) 0.0075(3) 0.0051(3) 0.0086(3)
Cu3 0.01515(18) 0.0227(2) 0.01929(19) 0.00605(15) 0.00767(15) 0.00818(15)
Cl4 0.0163(4) 0.0392(5) 0.0342(4) 0.0055(3) 0.0113(3) 0.0122(3)
C43 0.049(2) 0.039(2) 0.0202(16) 0.0086(14) 0.0174(16) 0.0291(17)
C44 0.068(3) 0.045(2) 0.0280(19) 0.0180(17) 0.0299(19) 0.038(2)
C45 0.057(3) 0.049(2) 0.042(2) 0.0227(19) 0.035(2) 0.027(2)
C46 0.044(2) 0.048(2) 0.040(2) 0.0189(18) 0.0311(18) 0.0251(19)
C46A 0.0357(19) 0.0368(19) 0.0267(17) 0.0094(14) 0.0211(15) 0.0231(16)
C47 0.0268(17) 0.0353(19) 0.0250(17) 0.0064(14) 0.0141(14) 0.0171(15)
N48 0.0219(13) 0.0261(14) 0.0201(13) 0.0053(11) 0.0101(11) 0.0123(11)
C49 0.0244(16) 0.0228(16) 0.0153(14) 0.0074(12) 0.0082(12) 0.0140(13)
C49A 0.0236(16) 0.0255(16) 0.0158(14) 0.0031(12) 0.0065(12) 0.0150(13)
N50 0.0221(13) 0.0263(14) 0.0120(12) 0.0014(10) 0.0030(10) 0.0119(11)
C50A 0.0245(16) 0.0301(17) 0.0203(15) 0.0013(13) 0.0035(13) 0.0196(14)
C51 0.0248(17) 0.0357(19) 0.0242(17) -0.0016(14) 0.0031(14) 0.0150(15)
C52 0.0257(18) 0.040(2) 0.0302(19) -0.0071(16) -0.0030(15) 0.0152(16)
C53 0.037(2) 0.049(2) 0.0177(16) -0.0063(15) -0.0020(15) 0.0263(18)
C54 0.039(2) 0.041(2) 0.0154(15) 0.0026(14) 0.0038(14) 0.0285(17)
C54A 0.0320(18) 0.0325(18) 0.0191(15) 0.0047(13) 0.0076(14) 0.0245(15)
C54B 0.0294(17) 0.0283(17) 0.0179(15) 0.0025(13) 0.0074(13) 0.0206(14)
C54C 0.041(2) 0.0322(18) 0.0196(16) 0.0074(13) 0.0187(15) 0.0236(16)
N55 0.0152(12) 0.0187(13) 0.0150(12) 0.0009(10) 0.0048(10) 0.0046(10)
N56 0.0178(12) 0.0170(12) 0.0163(12) 0.0051(10) 0.0046(10) 0.0087(10)
C57 0.0167(14) 0.0176(14) 0.0157(14) 0.0061(11) 0.0051(12) 0.0067(12)
C58 0.0176(14) 0.0160(14) 0.0184(14) 0.0079(12) 0.0047(12) 0.0072(12)
N59 0.0176(13) 0.0191(13) 0.0193(13) 0.0081(10) 0.0046(10) 0.0083(10)
C60 0.0172(15) 0.0236(16) 0.0254(16) 0.0092(13) 0.0026(13) 0.0083(13)
C61 0.0197(16) 0.0264(17) 0.0223(16) 0.0042(13) -0.0034(13) 0.0061(13)
C62 0.0284(17) 0.0260(17) 0.0172(15) 0.0028(13) 0.0011(13) 0.0093(14)
C63 0.0220(16) 0.0232(16) 0.0180(15) 0.0054(12) 0.0039(13) 0.0100(13)
Cl5 0.0194(4) 0.0282(4) 0.0204(4) 0.0064(3) 0.0083(3) 0.0083(3)
Cl6 0.0221(4) 0.0253(4) 0.0171(3) 0.0079(3) 0.0066(3) 0.0052(3)
C66 0.066(2) 0.0469(19) 0.0576(16) 0.0022(17) 0.0298(15) 0.0215(18)
C65 0.066(2) 0.0469(19) 0.0576(16) 0.0022(17) 0.0298(15) 0.0215(18)
O3 0.066(2) 0.0469(19) 0.0576(16) 0.0022(17) 0.0298(15) 0.0215(18)
C64X 0.066(2) 0.0469(19) 0.0576(16) 0.0022(17) 0.0298(15) 0.0215(18)
C66X 0.066(2) 0.0469(19) 0.0576(16) 0.0022(17) 0.0298(15) 0.0215(18)
O3X 0.066(2) 0.0469(19) 0.0576(16) 0.0022(17) 0.0298(15) 0.0215(18)
C64 0.066(2) 0.0469(19) 0.0576(16) 0.0022(17) 0.0298(15) 0.0215(18)
C65X 0.066(2) 0.0469(19) 0.0576(16) 0.0022(17) 0.0298(15) 0.0215(18)
N1 0.0351(17) 0.0447(19) 0.0358(17) -0.0019(14) 0.0189(14) 0.0069(14)
N2 0.070(3) 0.055(2) 0.054(2) -0.0021(18) -0.001(2) 0.045(2)
C1AA 0.055(3) 0.057(3) 0.073(3) 0.000(2) 0.021(2) 0.033(2)
C67 0.050(6) 0.073(8) 0.100(6) -0.033(6) 0.005(6) 0.024(8)
C6B 0.062(5) 0.061(5) 0.060(5) -0.004(3) 0.000(3) 0.035(4)
C6A 0.062(5) 0.061(5) 0.060(5) -0.004(3) 0.000(3) 0.035(4)
C6 0.050(6) 0.073(8) 0.100(6) -0.033(6) 0.005(6) 0.024(8)
O6 0.130(10) 0.126(10) 0.055(6) -0.004(6) 0.026(6) 0.036(8)

loop_
_atom_type_symbol
_atom_type_description
_atom_type_scat_dispersion_real
_atom_type_scat_dispersion_imag
_atom_type_scat_source
C C 0.0033 0.0016 'International Tables Vol C Tables 4.2.6.8 and 6.1.1.4'
H H 0.0000 0.0000 'International Tables Vol C Tables 4.2.6.8 and 6.1.1.4'
Cl Cl 0.1484 0.1585 'International Tables Vol C Tables 4.2.6.8 and 6.1.1.4'
Cu Cu 0.3201 1.2651 'International Tables Vol C Tables 4.2.6.8 and 6.1.1.4'
N N 0.0061 0.0033 'International Tables Vol C Tables 4.2.6.8 and 6.1.1.4'
O O 0.0106 0.0060 'International Tables Vol C Tables 4.2.6.8 and 6.1.1.4'

loop_
_geom_angle_atom_site_label_1
_geom_angle_atom_site_label_2
_geom_angle_atom_site_label_3
_geom_angle
N14 Cu1 N6 78.75(10)
N14 Cu1 N17 77.92(9)
N6 Cu1 N17 156.63(10)
N14 Cu1 Cl1 135.49(7)
N6 Cu1 Cl1 100.37(7)
N17 Cu1 Cl1 95.31(7)
N14 Cu1 Cl2 119.17(7)
N6 Cu1 Cl2 94.14(7)
N17 Cu1 Cl2 98.32(7)
Cl1 Cu1 Cl2 105.32(3)
C7 N6 C5 118.3(2)
C7 N6 Cu1 115.20(19)
C5 N6 Cu1 125.60(19)
C8A N8 C7A 108.7(2)
C8A N8 H8 125.7
C7A N8 H8 125.7
N14 N13 C7 113.6(2)
N14 N13 H13 123.2
C7 N13 H13 123.2
C15 N14 N13 125.2(2)
C15 N14 Cu1 119.5(2)
N13 N14 Cu1 114.90(17)
C18 N17 C16 118.5(3)
C18 N17 Cu1 127.4(2)
C16 N17 Cu1 113.84(19)
C2 C1 C12C 120.8(3)
C2 C1 H1 119.6
C12C C1 H1 119.6
C1 C2 C3 120.8(3)
C1 C2 H2 119.6
C3 C2 H2 119.6
C4 C3 C2 118.9(3)
C4 C3 H3 120.6
C2 C3 H3 120.6
C3 C4 C4A 121.4(3)
C3 C4 H4 119.3
C4A C4 H4 119.3
C4 C4A C12C 119.9(3)
C4 C4A C5 119.9(3)
C12C C4A C5 120.1(3)
N6 C5 C4A 113.5(2)
N6 C5 H5A 108.9
C4A C5 H5A 108.9
N6 C5 H5B 108.9
C4A C5 H5B 108.9
H5A C5 H5B 107.7
N6 C7 N13 117.5(3)
N6 C7 C7A 126.7(3)
N13 C7 C7A 115.9(3)
N8 C7A C12B 110.3(3)
N8 C7A C7 121.4(3)
C12B C7A C7 127.7(3)
N8 C8A C9 128.5(3)
N8 C8A C12A 108.4(3)
C9 C8A C12A 123.2(3)
C10 C9 C8A 116.8(3)
C10 C9 H9 121.6
C8A C9 H9 121.6
C9 C10 C11 121.5(3)
C9 C10 H10 119.2
C11 C10 H10 119.2
C12 C11 C10 121.7(3)
C12 C11 H11 119.2
C10 C11 H11 119.2
C11 C12 C12A 118.7(3)
C11 C12 H12 120.7
C12A C12 H12 120.7
C12 C12A C8A 118.1(3)
C12 C12A C12B 134.6(3)
C8A C12A C12B 107.2(3)
C7A C12B C12A 105.4(3)
C7A C12B C12C 125.9(3)
C12A C12B C12C 128.3(3)
C4A C12C C1 118.2(3)
C4A C12C C12B 122.0(3)
C1 C12C C12B 119.8(3)
N14 C15 C16 113.6(3)
N14 C15 H15 123.2
C16 C15 H15 123.2
N17 C16 C21 122.2(3)
N17 C16 C15 114.5(2)
C21 C16 C15 123.3(3)
N17 C18 C19 122.5(3)
N17 C18 H18 118.8
C19 C18 H18 118.8
C20 C19 C18 118.8(3)
C20 C19 H19 120.6
C18 C19 H19 120.6
C19 C20 C21 119.7(3)
C19 C20 H20 120.1
C21 C20 H20 120.1
C20 C21 C16 118.3(3)
C20 C21 H21 120.9
C16 C21 H21 120.9
Cu1 Cl2 Cu2 114.12(3)
N35 Cu2 N27 79.39(10)
N35 Cu2 N38 78.63(10)
N27 Cu2 N38 157.73(10)
N35 Cu2 Cl3 142.94(7)
N27 Cu2 Cl3 97.55(7)
N38 Cu2 Cl3 97.81(7)
N35 Cu2 Cl2 111.29(7)
N27 Cu2 Cl2 101.53(7)
N38 Cu2 Cl2 89.74(7)
Cl3 Cu2 Cl2 105.53(3)
C23 C22 C33C 120.4(3)
C23 C22 H22 119.8
C33C C22 H22 119.8
C24 C23 C22 120.6(3)
C24 C23 H23 119.7
C22 C23 H23 119.7
C23 C24 C25 119.7(3)
C23 C24 H24 120.1
C25 C24 H24 120.1
C25A C25 C24 120.4(3)
C25A C25 H25 119.8
C24 C25 H25 119.8
C25 C25A C33C 120.1(3)
C25 C25A C26 120.0(3)
C33C C25A C26 119.9(3)
N27 C26 C25A 113.4(2)
N27 C26 H26A 108.9
C25A C26 H26A 108.9
N27 C26 H26B 108.9
C25A C26 H26B 108.9
H26A C26 H26B 107.7
C28 N27 C26 117.8(2)
C28 N27 Cu2 114.14(19)
C26 N27 Cu2 127.21(19)
N27 C28 N34 118.1(3)
N27 C28 C28A 125.6(3)
N34 C28 C28A 116.3(2)
N29 C28A C33B 109.9(3)
N29 C28A C28 121.2(3)
C33B C28A C28 128.4(3)
C29A N29 C28A 108.6(2)
C29A N29 H29 125.7
C28A N29 H29 125.7
N29 C29A C30 128.9(3)
N29 C29A C33A 108.5(3)
C30 C29A C33A 122.6(3)
C31 C30 C29A 117.4(3)
C31 C30 H30 121.3
C29A C30 H30 121.3
C30 C31 C32 121.0(3)
C30 C31 H31 119.5
C32 C31 H31 119.5
C33 C32 C31 121.9(3)
C33 C32 H32 119.0
C31 C32 H32 119.0
C32 C33 C33A 118.8(3)
C32 C33 H33 120.6
C33A C33 H33 120.6
C33 C33A C29A 118.3(3)
C33 C33A C33B 134.7(3)
C29A C33A C33B 107.0(3)
C28A C33B C33A 106.0(3)
C28A C33B C33C 125.1(3)
C33A C33B C33C 128.6(3)
C25A C33C C22 118.7(3)
C25A C33C C33B 121.3(3)
C22 C33C C33B 119.9(3)
N35 N34 C28 113.7(2)
N35 N34 H34 123.2
C28 N34 H34 123.2
C36 N35 N34 125.6(2)
C36 N35 Cu2 119.6(2)
N34 N35 Cu2 114.71(17)
N35 C36 C37 113.2(3)
N35 C36 H36 123.4
C37 C36 H36 123.4
N38 C37 C42 121.7(3)
N38 C37 C36 114.7(2)
C42 C37 C36 123.6(3)
C39 N38 C37 118.9(3)
C39 N38 Cu2 127.4(2)
C37 N38 Cu2 113.26(19)
N38 C39 C40 122.4(3)
N38 C39 H39 118.8
C40 C39 H39 118.8
C41 C40 C39 118.8(3)
C41 C40 H40 120.6
C39 C40 H40 120.6
C40 C41 C42 119.6(3)
C40 C41 H41 120.2
C42 C41 H41 120.2
C41 C42 C37 118.7(3)
C41 C42 H42 120.7
C37 C42 H42 120.7
Cu2 Cl3 Cu3 111.06(3)
N56 Cu3 N48 79.51(10)
N56 Cu3 N59 79.20(10)
N48 Cu3 N59 156.41(10)
N56 Cu3 Cl4 166.91(7)
N48 Cu3 Cl4 100.42(7)
N59 Cu3 Cl4 98.02(7)
N56 Cu3 Cl3 96.37(7)
N48 Cu3 Cl3 106.29(7)
N59 Cu3 Cl3 86.09(7)
Cl4 Cu3 Cl3 96.20(3)
C44 C43 C54C 120.2(4)
C44 C43 H43 119.9
C54C C43 H43 119.9
C45 C44 C43 120.2(3)
C45 C44 H44 119.9
C43 C44 H44 119.9
C44 C45 C46 120.3(4)
C44 C45 H45 119.8
C46 C45 H45 119.8
C45 C46 C46A 120.3(4)
C45 C46 H46 119.8
C46A C46 H46 119.8
C46 C46A C54C 120.3(3)
C46 C46A C47 121.0(3)
C54C C46A C47 118.7(3)
N48 C47 C46A 111.9(3)
N48 C47 H47A 109.2
C46A C47 H47A 109.2
N48 C47 H47B 109.2
C46A C47 H47B 109.2
H47A C47 H47B 107.9
C49 N48 C47 118.6(3)
C49 N48 Cu3 113.7(2)
C47 N48 Cu3 127.5(2)
N48 C49 N55 117.7(3)
N48 C49 C49A 124.6(3)
N55 C49 C49A 117.7(3)
N50 C49A C54B 109.7(3)
N50 C49A C49 123.0(3)
C54B C49A C49 126.9(3)
C49A N50 C50A 108.5(3)
C49A N50 H50 125.8
C50A N50 H50 125.8
N50 C50A C51 129.0(3)
N50 C50A C54A 108.4(3)
C51 C50A C54A 122.6(3)
C52 C51 C50A 117.1(3)
C52 C51 H51 121.4
C50A C51 H51 121.4
C51 C52 C53 121.6(3)
C51 C52 H52 119.2
C53 C52 H52 119.2
C54 C53 C52 121.3(3)
C54 C53 H53 119.4
C52 C53 H53 119.4
C53 C54 C54A 118.4(3)
C53 C54 H54 120.8
C54A C54 H54 120.8
C50A C54A C54 119.0(3)
C50A C54A C54B 107.5(3)
C54 C54A C54B 133.5(3)
C49A C54B C54A 105.9(3)
C49A C54B C54C 125.4(3)
C54A C54B C54C 128.1(3)
C46A C54C C43 118.6(3)
C46A C54C C54B 121.0(3)
C43 C54C C54B 120.1(3)
N56 N55 C49 113.5(2)
N56 N55 H55 123.3
C49 N55 H55 123.3
C57 N56 N55 125.2(2)
C57 N56 Cu3 119.7(2)
N55 N56 Cu3 115.07(17)
N56 C57 C58 113.0(3)
N56 C57 H57 123.5
C58 C57 H57 123.5
N59 C58 C63 121.9(3)
N59 C58 C57 115.1(2)
C63 C58 C57 123.0(3)
C60 N59 C58 119.1(3)
C60 N59 Cu3 127.7(2)
C58 N59 Cu3 112.31(19)
N59 C60 C61 122.4(3)
N59 C60 H60 118.8
C61 C60 H60 118.8
C62 C61 C60 118.4(3)
C62 C61 H61 120.8
C60 C61 H61 120.8
C61 C62 C63 119.9(3)
C61 C62 H62 120.0
C63 C62 H62 120.0
C58 C63 C62 118.3(3)
C58 C63 H63 120.8
C62 C63 H63 120.8
N1 C66 H66A 109.5
N1 C66 H66B 109.5
H66A C66 H66B 109.5
N1 C66 H66C 109.5
H66A C66 H66C 109.5
H66B C66 H66C 109.5
N1 C65 H65A 109.5
N1 C65 H65B 109.5
H65A C65 H65B 109.5
N1 C65 H65C 109.5
H65A C65 H65C 109.5
H65B C65 H65C 109.5
N1 C64X O3X 115.5(8)
N1 C64X H64X 122.3
O3X C64X H64X 122.3
N1 C66X H66D 109.5
N1 C66X H66E 109.5
H66D C66X H66E 109.5
N1 C66X H66F 109.5
H66D C66X H66F 109.5
H66E C66X H66F 109.5
O3 C64 N1 130.3(8)
O3 C64 H64 114.8
N1 C64 H64 114.8
N1 C65X H65D 109.5
N1 C65X H65E 109.5
H65D C65X H65E 109.5
N1 C65X H65F 109.5
H65D C65X H65F 109.5
H65E C65X H65F 109.5
C64X N1 C65X 136.8(7)
C65 N1 C66 129.4(6)
C65 N1 C64 118.3(6)
C66 N1 C64 111.6(6)
C64X N1 C66X 119.8(6)
C65X N1 C66X 103.3(5)
C67 N2 C1AA 126.3(19)
C6 N2 C1AA 120.2(8)
C67 N2 C6B 116.9(10)
C1AA N2 C6B 110.5(5)
C6 N2 C6A 110.7(14)
C1AA N2 C6A 120.5(6)
N2 C1AA H1AA 109.5
N2 C1AA H1AB 109.7
H1AA C1AA H1AB 109.5
N2 C1AA H1AC 109.2
H1AA C1AA H1AC 109.5
H1AB C1AA H1AC 109.5
O5 C67 N2 122.8(18)
O5 C67 H67 115.3
N2 C67 H67 121.5
N2 C6B H6BA 109.6
N2 C6B H6BB 108.9
H6BA C6B H6BB 109.5
N2 C6B H6BC 109.9
H6BA C6B H6BC 109.5
H6BB C6B H6BC 109.5
H1A O1 H1B 103.8
H2A O2 H2B 109.5
H1AD O1AA H1AE 109.5
O6 C6A N2 127.0(11)
O6 C6A H6A 116.8
N2 C6A H6A 116.2
O4 C6 N2 120.3(13)
O4 C6 H6B 46.4
N2 C6 H6B 115.3
O4 C6 H6C 63.2
N2 C6 H6C 99.7
H6B C6 H6C 109.5
O4 C6 H6D 126.9
N2 C6 H6D 112.8
H6B C6 H6D 109.5
H6C C6 H6D 109.5
O4 C6 H6E 120.2
N2 C6 H6E 116.5
H6B C6 H6E 119.3
H6C C6 H6E 90.8
H6D C6 H6E 18.8
C6 O4 H6B 50.0
C6 O4 H6C 46.5
H6B O4 H6C 96.5
H2AA O2AA H2AB 109.5
H3AA O3AA H3AB 109.5

loop_
_geom_bond_atom_site_label_1
_geom_bond_atom_site_label_2
_geom_bond_distance
Cu1 N14 1.991(2)
Cu1 N6 1.994(2)
Cu1 N17 2.044(2)
Cu1 Cl1 2.2685(8)
Cu1 Cl2 2.4382(7)
N6 C7 1.291(4)
N6 C5 1.474(4)
N8 C8A 1.374(4)
N8 C7A 1.377(4)
N8 H8 0.8800
N13 N14 1.353(3)
N13 C7 1.388(4)
N13 H13 0.8800
N14 C15 1.280(4)
N17 C18 1.336(4)
N17 C16 1.360(4)
C1 C2 1.386(5)
C1 C12C 1.410(4)
C1 H1 0.9500
C2 C3 1.388(5)
C2 H2 0.9500
C3 C4 1.385(5)
C3 H3 0.9500
C4 C4A 1.395(5)
C4 H4 0.9500
C4A C12C 1.406(4)
C4A C5 1.504(4)
C5 H5A 0.9900
C5 H5B 0.9900
C7 C7A 1.446(4)
C7A C12B 1.397(4)
C8A C9 1.397(4)
C8A C12A 1.414(5)
C9 C10 1.375(5)
C9 H9 0.9500
C10 C11 1.400(5)
C10 H10 0.9500
C11 C12 1.379(5)
C11 H11 0.9500
C12 C12A 1.410(4)
C12 H12 0.9500
C12A C12B 1.445(4)
C12B C12C 1.466(4)
C15 C16 1.459(4)
C15 H15 0.9500
C16 C21 1.387(4)
C18 C19 1.384(5)
C18 H18 0.9500
C19 C20 1.384(5)
C19 H19 0.9500
C20 C21 1.386(4)
C20 H20 0.9500
C21 H21 0.9500
Cl2 Cu2 2.4492(8)
Cu2 N35 1.975(2)
Cu2 N27 1.990(2)
Cu2 N38 2.034(2)
Cu2 Cl3 2.2781(8)
C22 C23 1.384(5)
C22 C33C 1.408(4)
C22 H22 0.9500
C23 C24 1.381(5)
C23 H23 0.9500
C24 C25 1.391(5)
C24 H24 0.9500
C25 C25A 1.391(4)
C25 H25 0.9500
C25A C33C 1.401(4)
C25A C26 1.510(4)
C26 N27 1.475(4)
C26 H26A 0.9900
C26 H26B 0.9900
N27 C28 1.297(4)
C28 N34 1.375(4)
C28 C28A 1.446(4)
C28A N29 1.380(4)
C28A C33B 1.393(4)
N29 C29A 1.371(4)
N29 H29 0.8800
C29A C30 1.398(4)
C29A C33A 1.414(4)
C30 C31 1.374(5)
C30 H30 0.9500
C31 C32 1.401(5)
C31 H31 0.9500
C32 C33 1.375(5)
C32 H32 0.9500
C33 C33A 1.408(4)
C33 H33 0.9500
C33A C33B 1.438(4)
C33B C33C 1.472(4)
N34 N35 1.355(3)
N34 H34 0.8800
N35 C36 1.284(4)
C36 C37 1.464(4)
C36 H36 0.9500
C37 N38 1.364(4)
C37 C42 1.389(4)
N38 C39 1.333(4)
C39 C40 1.389(5)
C39 H39 0.9500
C40 C41 1.383(5)
C40 H40 0.9500
C41 C42 1.387(4)
C41 H41 0.9500
C42 H42 0.9500
Cl3 Cu3 2.6404(8)
Cu3 N56 1.959(2)
Cu3 N48 1.995(3)
Cu3 N59 2.044(2)
Cu3 Cl4 2.2116(8)
C43 C44 1.388(5)
C43 C54C 1.407(4)
C43 H43 0.9500
C44 C45 1.377(6)
C44 H44 0.9500
C45 C46 1.381(5)
C45 H45 0.9500
C46 C46A 1.388(5)
C46 H46 0.9500
C46A C54C 1.398(5)
C46A C47 1.501(4)
C47 N48 1.475(4)
C47 H47A 0.9900
C47 H47B 0.9900
N48 C49 1.302(4)
C49 N55 1.382(4)
C49 C49A 1.448(4)
C49A N50 1.375(4)
C49A C54B 1.397(4)
N50 C50A 1.378(4)
N50 H50 0.8800
C50A C51 1.393(5)
C50A C54A 1.402(4)
C51 C52 1.370(5)
C51 H51 0.9500
C52 C53 1.408(5)
C52 H52 0.9500
C53 C54 1.369(5)
C53 H53 0.9500
C54 C54A 1.414(4)
C54 H54 0.9500
C54A C54B 1.431(5)
C54B C54C 1.467(5)
N55 N56 1.353(3)
N55 H55 0.8800
N56 C57 1.286(4)
C57 C58 1.471(4)
C57 H57 0.9500
C58 N59 1.358(4)
C58 C63 1.384(4)
N59 C60 1.335(4)
C60 C61 1.389(5)
C60 H60 0.9500
C61 C62 1.384(5)
C61 H61 0.9500
C62 C63 1.393(4)
C62 H62 0.9500
C63 H63 0.9500
C66 N1 1.428(9)
C66 H66A 0.9800
C66 H66B 0.9800
C66 H66C 0.9800
C65 N1 1.348(9)
C65 H65A 0.9800
C65 H65B 0.9800
C65 H65C 0.9800
O3 C64 1.206(11)
C64X N1 1.197(9)
C64X O3X 1.340(12)
C64X H64X 0.9500
C66X N1 1.625(10)
C66X H66D 0.9800
C66X H66E 0.9800
C66X H66F 0.9800
C64 N1 1.466(10)
C64 H64 0.9500
C65X N1 1.402(9)
C65X H65D 0.9800
C65X H65E 0.9800
C65X H65F 0.9800
N2 C67 1.357(11)
N2 C6 1.358(8)
N2 C1AA 1.403(5)
N2 C6B 1.484(7)
N2 C6A 1.508(9)
C1AA H1AA 0.9804
C1AA H1AB 0.9799
C1AA H1AC 0.9798
O5 C67 1.273(14)
C67 H67 0.9500
C6B H6BA 0.9800
C6B H6BB 0.9798
C6B H6BC 0.9800
O1 H1A 0.8699
O1 H1B 0.8700
O2 H2A 0.8702
O2 H2B 0.8700
O1AA H1AD 0.8702
O1AA H1AE 0.8699
C6A O6 1.285(16)
C6A H6A 0.9500
C6 O4 1.271(13)
C6 H6B 0.9800
C6 H6C 0.9797
C6 H6D 0.9799
C6 H6E 0.9497
O4 H6B 0.9257
O4 H6C 1.2044
O2AA H2AA 0.8702
O2AA H2AB 0.8702
O3AA H3AA 0.8701
O3AA H3AB 0.8699

loop_
_geom_hbond_atom_site_label_D
_geom_hbond_atom_site_label_H
_geom_hbond_atom_site_label_A
_geom_hbond_distance_DH
_geom_hbond_distance_HA
_geom_hbond_distance_DA
_geom_hbond_angle_DHA
_geom_hbond_site_symmetry_A
N8 H8 Cl5 0.88 2.32 3.193(3) 173.6 .
N13 H13 Cl4 0.88 2.56 3.149(2) 125.2 1_455
N13 H13 Cl5 0.88 2.72 3.419(2) 137.3 .
C9 H9 O6 0.95 2.48 3.143(13) 127.2 1_445
C15 H15 Cl4 0.95 2.82 3.436(3) 123.4 1_455
C15 H15 Cl6 0.95 2.67 3.371(3) 131.2 2_556
C19 H19 Cl3 0.95 2.87 3.698(3) 146.6 2_666
C21 H21 Cl6 0.95 2.92 3.579(3) 127.3 2_556
C26 H26B Cl3 0.99 2.82 3.446(3) 121.9 .
N29 H29 Cl5 0.88 2.99 3.527(2) 121.5 .
N29 H29 Cl6 0.88 2.52 3.196(3) 133.8 .
C30 H30 O3 0.95 2.64 3.214(7) 119.3 1_445
N34 H34 Cl5 0.88 2.20 3.027(2) 157.4 .
C40 H40 Cl2 0.95 2.87 3.793(3) 164.3 2_666
C42 H42 Cl6 0.95 2.91 3.756(3) 148.8 2_556
C47 H47B Cl4 0.99 2.76 3.445(4) 126.3 .
N50 H50 Cl6 0.88 2.49 3.256(3) 146.0 .
N55 H55 Cl6 0.88 2.21 3.047(2) 158.4 .
C57 H57 Cl5 0.95 2.74 3.538(3) 141.6 2_556
C60 H60 Cl4 0.95 2.85 3.393(3) 117.7 .
C61 H61 Cl1 0.95 2.80 3.724(3) 164.2 2_666
C63 H63 Cl5 0.95 2.61 3.473(3) 151.5 2_556
C66 H66C Cl3 0.98 2.80 3.304(9) 112.9 .
C65X H65E Cl1 0.98 2.90 3.848(10) 162.5 1_655
C6B H6BB Cl2 0.98 2.86 3.650(9) 138.7 .
C6B H6BC O3X 0.98 2.46 3.304(11) 143.7 .
O1 H1A O1AA 0.87 1.04 1.866(14) 156.2 1_445
O2 H2B O1AA 0.87 1.05 1.575(14) 110.0 2
O1AA H1AD N1 0.87 2.68 3.475(11) 152.3 .
C6A H6A O3 0.95 2.12 2.845(12) 132.1 .

loop_
_geom_torsion_atom_site_label_1
_geom_torsion_atom_site_label_2
_geom_torsion_atom_site_label_3
_geom_torsion_atom_site_label_4
_geom_torsion
C7 N13 N14 C15 170.6(3)
C7 N13 N14 Cu1 -2.1(3)
C12C C1 C2 C3 -1.0(5)
C1 C2 C3 C4 -0.1(5)
C2 C3 C4 C4A 1.3(5)
C3 C4 C4A C12C -1.4(5)
C3 C4 C4A C5 175.0(3)
C7 N6 C5 C4A 71.1(3)
Cu1 N6 C5 C4A -120.2(2)
C4 C4A C5 N6 116.0(3)
C12C C4A C5 N6 -67.6(4)
C5 N6 C7 N13 170.0(2)
Cu1 N6 C7 N13 0.1(3)
C5 N6 C7 C7A -11.0(4)
Cu1 N6 C7 C7A 179.1(2)
N14 N13 C7 N6 1.3(4)
N14 N13 C7 C7A -177.8(2)
C8A N8 C7A C12B 1.6(3)
C8A N8 C7A C7 173.2(2)
N6 C7 C7A N8 160.7(3)
N13 C7 C7A N8 -20.3(4)
N6 C7 C7A C12B -29.2(5)
N13 C7 C7A C12B 149.8(3)
C7A N8 C8A C9 179.2(3)
C7A N8 C8A C12A -1.2(3)
N8 C8A C9 C10 179.4(3)
C12A C8A C9 C10 -0.2(4)
C8A C9 C10 C11 0.7(5)
C9 C10 C11 C12 -0.2(5)
C10 C11 C12 C12A -0.8(5)
C11 C12 C12A C8A 1.2(4)
C11 C12 C12A C12B -179.9(3)
N8 C8A C12A C12 179.6(3)
C9 C8A C12A C12 -0.8(4)
N8 C8A C12A C12B 0.4(3)
C9 C8A C12A C12B -179.9(3)
N8 C7A C12B C12A -1.2(3)
C7 C7A C12B C12A -172.2(3)
N8 C7A C12B C12C 171.9(3)
C7 C7A C12B C12C 0.9(5)
C12 C12A C12B C7A -178.5(3)
C8A C12A C12B C7A 0.5(3)
C12 C12A C12B C12C 8.6(6)
C8A C12A C12B C12C -172.4(3)
C4 C4A C12C C1 0.2(4)
C5 C4A C12C C1 -176.1(3)
C4 C4A C12C C12B -178.0(3)
C5 C4A C12C C12B 5.7(4)
C2 C1 C12C C4A 1.0(4)
C2 C1 C12C C12B 179.2(3)
C7A C12B C12C C4A 28.8(4)
C12A C12B C12C C4A -159.6(3)
C7A C12B C12C C1 -149.3(3)
C12A C12B C12C C1 22.2(5)
N13 N14 C15 C16 -178.2(2)
Cu1 N14 C15 C16 -5.8(3)
C18 N17 C16 C21 2.9(4)
Cu1 N17 C16 C21 -171.8(2)
C18 N17 C16 C15 -179.2(3)
Cu1 N17 C16 C15 6.2(3)
N14 C15 C16 N17 -0.5(4)
N14 C15 C16 C21 177.4(3)
C16 N17 C18 C19 -2.1(4)
Cu1 N17 C18 C19 171.8(2)
N17 C18 C19 C20 0.1(5)
C18 C19 C20 C21 1.2(5)
C19 C20 C21 C16 -0.5(5)
N17 C16 C21 C20 -1.6(4)
C15 C16 C21 C20 -179.4(3)
C33C C22 C23 C24 -1.5(5)
C22 C23 C24 C25 0.7(5)
C23 C24 C25 C25A 0.5(5)
C24 C25 C25A C33C -0.9(5)
C24 C25 C25A C26 177.2(3)
C25 C25A C26 N27 112.9(3)
C33C C25A C26 N27 -69.0(4)
C25A C26 N27 C28 70.7(3)
C25A C26 N27 Cu2 -120.8(2)
C26 N27 C28 N34 171.1(2)
Cu2 N27 C28 N34 1.1(3)
C26 N27 C28 C28A -7.7(4)
Cu2 N27 C28 C28A -177.6(2)
N27 C28 C28A N29 156.6(3)
N34 C28 C28A N29 -22.2(4)
N27 C28 C28A C33B -33.1(5)
N34 C28 C28A C33B 148.2(3)
C33B C28A N29 C29A 2.2(3)
C28 C28A N29 C29A 174.2(2)
C28A N29 C29A C30 178.2(3)
C28A N29 C29A C33A -1.9(3)
N29 C29A C30 C31 179.6(3)
C33A C29A C30 C31 -0.4(5)
C29A C30 C31 C32 1.3(5)
C30 C31 C32 C33 -0.8(5)
C31 C32 C33 C33A -0.6(5)
C32 C33 C33A C29A 1.5(5)
C32 C33 C33A C33B 179.0(3)
N29 C29A C33A C33 179.0(3)
C30 C29A C33A C33 -1.0(4)
N29 C29A C33A C33B 0.9(3)
C30 C29A C33A C33B -179.2(3)
N29 C28A C33B C33A -1.6(3)
C28 C28A C33B C33A -172.9(3)
N29 C28A C33B C33C 172.5(3)
C28 C28A C33B C33C 1.2(5)
C33 C33A C33B C28A -177.3(3)
C29A C33A C33B C28A 0.5(3)
C33 C33A C33B C33C 8.9(6)
C29A C33A C33B C33C -173.4(3)
C25 C25A C33C C22 0.1(4)
C26 C25A C33C C22 -178.0(3)
C25 C25A C33C C33B -177.3(3)
C26 C25A C33C C33B 4.6(4)
C23 C22 C33C C25A 1.1(4)
C23 C22 C33C C33B 178.6(3)
C28A C33B C33C C25A 31.0(4)
C33A C33B C33C C25A -156.3(3)
C28A C33B C33C C22 -146.4(3)
C33A C33B C33C C22 26.3(4)
N27 C28 N34 N35 -0.9(4)
C28A C28 N34 N35 178.0(2)
C28 N34 N35 C36 177.6(3)
C28 N34 N35 Cu2 0.2(3)
N34 N35 C36 C37 178.5(2)
Cu2 N35 C36 C37 -4.2(3)
N35 C36 C37 N38 -2.1(4)
N35 C36 C37 C42 178.1(3)
C42 C37 N38 C39 -0.4(4)
C36 C37 N38 C39 179.8(2)
C42 C37 N38 Cu2 -173.2(2)
C36 C37 N38 Cu2 7.0(3)
C37 N38 C39 C40 0.0(4)
Cu2 N38 C39 C40 171.8(2)
N38 C39 C40 C41 0.3(5)
C39 C40 C41 C42 -0.4(5)
C40 C41 C42 C37 0.1(5)
N38 C37 C42 C41 0.3(4)
C36 C37 C42 C41 -179.9(3)
C54C C43 C44 C45 0.7(5)
C43 C44 C45 C46 -1.1(5)
C44 C45 C46 C46A 0.3(6)
C45 C46 C46A C54C 0.8(5)
C45 C46 C46A C47 -178.3(3)
C46 C46A C47 N48 109.0(3)
C54C C46A C47 N48 -70.2(4)
C46A C47 N48 C49 72.9(4)
C46A C47 N48 Cu3 -112.0(3)
C47 N48 C49 N55 174.0(3)
Cu3 N48 C49 N55 -1.8(3)
C47 N48 C49 C49A -7.9(4)
Cu3 N48 C49 C49A 176.3(2)
N48 C49 C49A N50 155.5(3)
N55 C49 C49A N50 -26.4(4)
N48 C49 C49A C54B -31.6(5)
N55 C49 C49A C54B 146.5(3)
C54B C49A N50 C50A 1.1(3)
C49 C49A N50 C50A 175.1(3)
C49A N50 C50A C51 178.3(3)
C49A N50 C50A C54A -0.3(3)
N50 C50A C51 C52 -179.4(3)
C54A C50A C51 C52 -1.0(5)
C50A C51 C52 C53 2.6(5)
C51 C52 C53 C54 -1.8(5)
C52 C53 C54 C54A -0.8(5)
N50 C50A C54A C54 177.2(3)
C51 C50A C54A C54 -1.5(4)
N50 C50A C54A C54B -0.5(3)
C51 C50A C54A C54B -179.2(3)
C53 C54 C54A C50A 2.3(4)
C53 C54 C54A C54B 179.4(3)
N50 C49A C54B C54A -1.4(3)
C49 C49A C54B C54A -175.1(3)
N50 C49A C54B C54C 170.5(3)
C49 C49A C54B C54C -3.2(5)
C50A C54A C54B C49A 1.1(3)
C54 C54A C54B C49A -176.1(3)
C50A C54A C54B C54C -170.5(3)
C54 C54A C54B C54C 12.3(5)
C46 C46A C54C C43 -1.2(5)
C47 C46A C54C C43 177.9(3)
C46 C46A C54C C54B -175.9(3)
C47 C46A C54C C54B 3.2(4)
C44 C43 C54C C46A 0.4(5)
C44 C43 C54C C54B 175.2(3)
C49A C54B C54C C46A 36.2(5)
C54A C54B C54C C46A -153.7(3)
C49A C54B C54C C43 -138.5(3)
C54A C54B C54C C43 31.6(5)
N48 C49 N55 N56 -3.7(4)
C49A C49 N55 N56 178.0(2)
C49 N55 N56 C57 -174.1(3)
C49 N55 N56 Cu3 7.6(3)
N55 N56 C57 C58 -179.8(2)
Cu3 N56 C57 C58 -1.6(3)
N56 C57 C58 N59 -5.3(4)
N56 C57 C58 C63 172.9(3)
C63 C58 N59 C60 1.0(4)
C57 C58 N59 C60 179.2(2)
C63 C58 N59 Cu3 -169.0(2)
C57 C58 N59 Cu3 9.2(3)
C58 N59 C60 C61 -1.4(4)
Cu3 N59 C60 C61 166.9(2)
N59 C60 C61 C62 0.5(5)
C60 C61 C62 C63 0.8(5)
N59 C58 C63 C62 0.2(4)
C57 C58 C63 C62 -177.8(3)
C61 C62 C63 C58 -1.1(4)
O3X C64X N1 C65X 0.4(14)
O3X C64X N1 C66 -168.0(15)
O3X C64X N1 C64 4.8(8)
O3X C64X N1 C66X 175.3(7)
O3 C64 N1 C64X 2.1(11)
O3 C64 N1 C65 177.9(10)
O3 C64 N1 C65X 178.9(13)
O3 C64 N1 C66 7.3(13)
O3 C64 N1 C66X -138(2)
C6 N2 C67 O5 -35(8)
C1AA N2 C67 O5 35(10)
C6B N2 C67 O5 -175(5)
C6A N2 C67 O5 -127(6)
C67 N2 C6A O6 152(3)
C6 N2 C6A O6 135.8(16)
C1AA N2 C6A O6 -12.2(17)
C6B N2 C6A O6 -100.9(16)
C67 N2 C6 O4 120(18)
C1AA N2 C6 O4 1(3)
C6B N2 C6 O4 165.5(16)
C6A N2 C6 O4 -147(2)
